data_4027572
loop_
_publ_author_name
'K. V. Sajna'
'K. C. Kumara Swamy'

_publ_section_title
;
 Vinyl Azides Derived from Allenes: Thermolysis Leading to
 Multisubstituted 1,4-Pyrazines and Mn(III)-Catalyzed Photochemical
 Reaction Leading to Pyrroles
;
_journal_name_full 'Journal of Organic Chemistry'
_journal_page_first 8712
_journal_page_last 8722
_journal_paper_doi 10.1021/jo301694n
_journal_volume 77
_journal_year 2012
_chemical_formula_sum 'C11 H15 N O3'
_chemical_formula_weight 209.24
_chemical_name_systematic
; 
 ? 
;
_space_group_IT_number 14
_symmetry_cell_setting monoclinic
_symmetry_space_group_name_Hall '-P 2ybc'
_symmetry_space_group_name_H-M 'P 1 21/c 1'
_atom_sites_solution_hydrogens geom
_atom_sites_solution_primary direct
_atom_sites_solution_secondary difmap
_audit_creation_method SHELXL-97
_cell_angle_alpha 90.00
_cell_angle_beta 103.655(5)
_cell_angle_gamma 90.00
_cell_formula_units_Z 4
_cell_length_a 8.0841(11)
_cell_length_b 6.8413(9)
_cell_length_c 20.348(3)
_cell_measurement_reflns_used 1526
_cell_measurement_temperature 298(2)
_cell_measurement_theta_max 20.36
_cell_measurement_theta_min 2.59
_cell_volume 1093.6(3)
_computing_cell_refinement 'Bruker SMART'
_computing_data_collection 'Bruker SMART'
_computing_data_reduction 'Bruker SAINT'
_computing_molecular_graphics 'Bruker SHELXTL'
_computing_publication_material 'Bruker SHELXTL'
_computing_structure_refinement 'SHELXL-97 (Sheldrick, 1997)'
_computing_structure_solution 'SHELXS-97 (Sheldrick, 1990)'
_diffrn_ambient_temperature 298(2)
_diffrn_measured_fraction_theta_full 1.000
_diffrn_measured_fraction_theta_max 1.000
_diffrn_measurement_device_type 'CCD area detector'
_diffrn_measurement_method 'phi and omega scans'
_diffrn_radiation_monochromator graphite
_diffrn_radiation_source 'fine-focus sealed tube'
_diffrn_radiation_type MoK\a
_diffrn_radiation_wavelength 0.71073
_diffrn_reflns_av_R_equivalents 0.0499
_diffrn_reflns_av_sigmaI/netI 0.0359
_diffrn_reflns_limit_h_max 9
_diffrn_reflns_limit_h_min -9
_diffrn_reflns_limit_k_max 8
_diffrn_reflns_limit_k_min -8
_diffrn_reflns_limit_l_max 24
_diffrn_reflns_limit_l_min -24
_diffrn_reflns_number 10021
_diffrn_reflns_theta_full 25.00
_diffrn_reflns_theta_max 25.00
_diffrn_reflns_theta_min 2.06
_diffrn_standards_decay_% none
_diffrn_standards_interval_count 'not applicable'
_diffrn_standards_interval_time 'not applicable'
_diffrn_standards_number 'not applicable'
_exptl_absorpt_coefficient_mu 0.093
_exptl_absorpt_correction_T_max 0.9872
_exptl_absorpt_correction_T_min 0.9817
_exptl_absorpt_correction_type empirical
_exptl_absorpt_process_details 'SADABS, Sheldrick(1996)'
_exptl_crystal_colour yellow
_exptl_crystal_density_diffrn 1.271
_exptl_crystal_description blocks
_exptl_crystal_F_000 448
_exptl_crystal_size_max 0.20
_exptl_crystal_size_mid 0.17
_exptl_crystal_size_min 0.14
_refine_diff_density_max 0.227
_refine_diff_density_min -0.154
_refine_diff_density_rms 0.040
_refine_ls_extinction_method none
_refine_ls_goodness_of_fit_ref 1.058
_refine_ls_hydrogen_treatment constr
_refine_ls_matrix_type full
_refine_ls_number_parameters 140
_refine_ls_number_reflns 1921
_refine_ls_number_restraints 0
_refine_ls_restrained_S_all 1.058
_refine_ls_R_factor_all 0.0787
_refine_ls_R_factor_gt 0.0548
_refine_ls_shift/su_max 0.005
_refine_ls_shift/su_mean 0.000
_refine_ls_structure_factor_coef Fsqd
_refine_ls_weighting_details 'calc w=1/[\s^2^(Fo^2^)+(0.0679P)^2^+0.1871P] where P=(Fo^2^+2Fc^2^)/3'
_refine_ls_weighting_scheme calc
_refine_ls_wR_factor_gt 0.1325
_refine_ls_wR_factor_ref 0.1447
_reflns_number_gt 1415
_reflns_number_total 1921
_reflns_threshold_expression >2sigma(I)
_cod_data_source_file jo301694n_si_002_4.cif
_cod_data_source_block compd-35
_cod_database_code 4027572

loop_
_symmetry_equiv_pos_as_xyz
'x, y, z'
'-x, y+1/2, -z+1/2'
'-x, -y, -z'
'x, -y-1/2, z-1/2'

loop_
_atom_site_label
_atom_site_type_symbol
_atom_site_fract_x
_atom_site_fract_y
_atom_site_fract_z
_atom_site_U_iso_or_equiv
_atom_site_adp_type
_atom_site_occupancy
_atom_site_symmetry_multiplicity
_atom_site_calc_flag
_atom_site_refinement_flags
O1 O 0.7992(4) -0.1842(4) 1.17526(12) 0.1358(11) Uani 1 1 d .
O2 O 0.8967(2) 0.4164(2) 0.92565(8) 0.0735(5) Uani 1 1 d .
O3 O 0.73324(19) 0.1839(2) 0.86823(7) 0.0612(5) Uani 1 1 d .
N1 N 0.9095(2) 0.2325(3) 1.04556(8) 0.0537(5) Uani 1 1 d .
H1 H 0.9682 0.3402 1.0496 0.064 Uiso 1 1 d R
C1 C 0.8216(3) 0.1535(3) 0.98558(10) 0.0486(5) Uani 1 1 d .
C2 C 0.7503(2) -0.0200(3) 0.99980(10) 0.0512(6) Uani 1 1 d .
C3 C 0.7971(3) -0.0415(3) 1.07137(11) 0.0561(6) Uani 1 1 d .
C4 C 0.8970(3) 0.1195(4) 1.09749(11) 0.0564(6) Uani 1 1 d .
C5 C 0.8228(3) 0.2624(3) 0.92473(10) 0.0520(6) Uani 1 1 d .
C6 C 0.7288(3) 0.2948(4) 0.80694(11) 0.0734(7) Uani 1 1 d .
H6A H 0.8413 0.2996 0.7979 0.088 Uiso 1 1 calc R
H6B H 0.6912 0.4276 0.8118 0.088 Uiso 1 1 calc R
C7 C 0.6074(4) 0.1939(5) 0.75068(12) 0.0913(9) Uani 1 1 d .
H7A H 0.6480 0.0642 0.7454 0.137 Uiso 1 1 calc R
H7B H 0.5986 0.2658 0.7095 0.137 Uiso 1 1 calc R
H7C H 0.4976 0.1866 0.7609 0.137 Uiso 1 1 calc R
C8 C 0.6452(3) -0.1538(4) 0.94774(12) 0.0674(7) Uani 1 1 d .
H8A H 0.6371 -0.1006 0.9034 0.101 Uiso 1 1 calc R
H8B H 0.5333 -0.1662 0.9557 0.101 Uiso 1 1 calc R
H8C H 0.6982 -0.2801 0.9508 0.101 Uiso 1 1 calc R
C9 C 0.7526(3) -0.1944(4) 1.11411(14) 0.0743(8) Uani 1 1 d .
C10 C 0.6477(4) -0.3649(4) 1.08389(15) 0.0875(9) Uani 1 1 d .
H10A H 0.6341 -0.4522 1.1192 0.131 Uiso 1 1 calc R
H10B H 0.7034 -0.4322 1.0537 0.131 Uiso 1 1 calc R
H10C H 0.5380 -0.3203 1.0592 0.131 Uiso 1 1 calc R
C11 C 0.9850(3) 0.1784(4) 1.16738(11) 0.0790(8) Uani 1 1 d .
H11A H 1.1034 0.2008 1.1695 0.119 Uiso 1 1 calc R
H11B H 0.9738 0.0762 1.1984 0.119 Uiso 1 1 calc R
H11C H 0.9345 0.2961 1.1793 0.119 Uiso 1 1 calc R

loop_
_atom_site_aniso_label
_atom_site_aniso_U_11
_atom_site_aniso_U_22
_atom_site_aniso_U_33
_atom_site_aniso_U_23
_atom_site_aniso_U_13
_atom_site_aniso_U_12
O1 0.162(2) 0.169(2) 0.0675(15) 0.0371(15) 0.0092(13) -0.0547(18)
O2 0.1036(13) 0.0555(10) 0.0538(10) -0.0008(8) 0.0034(9) -0.0139(10)
O3 0.0719(10) 0.0656(10) 0.0422(9) -0.0018(7) 0.0054(7) -0.0063(8)
N1 0.0609(11) 0.0541(11) 0.0453(11) -0.0057(9) 0.0106(8) 0.0046(9)
C1 0.0492(12) 0.0519(13) 0.0433(12) -0.0039(10) 0.0082(9) 0.0096(10)
C2 0.0434(11) 0.0585(14) 0.0519(13) -0.0015(11) 0.0115(9) 0.0103(10)
C3 0.0507(12) 0.0653(15) 0.0540(14) 0.0050(11) 0.0159(10) 0.0090(11)
C4 0.0570(13) 0.0691(15) 0.0444(13) 0.0014(11) 0.0150(10) 0.0163(11)
C5 0.0581(13) 0.0515(13) 0.0440(13) -0.0043(10) 0.0072(10) 0.0090(11)
C6 0.0896(19) 0.0781(17) 0.0461(14) 0.0052(12) 0.0033(12) -0.0046(14)
C7 0.105(2) 0.104(2) 0.0540(16) -0.0023(15) -0.0043(15) -0.0075(17)
C8 0.0636(15) 0.0683(15) 0.0678(16) 0.0007(12) 0.0108(12) -0.0083(12)
C9 0.0634(16) 0.093(2) 0.0670(17) 0.0220(15) 0.0167(13) 0.0050(14)
C10 0.095(2) 0.0787(19) 0.093(2) 0.0235(16) 0.0302(16) -0.0037(16)
C11 0.0913(19) 0.098(2) 0.0464(14) -0.0043(13) 0.0129(13) 0.0089(15)

loop_
_atom_type_symbol
_atom_type_description
_atom_type_scat_dispersion_real
_atom_type_scat_dispersion_imag
_atom_type_scat_source
C C 0.0033 0.0016 'International Tables Vol C Tables 4.2.6.8 and 6.1.1.4'
H H 0.0000 0.0000 'International Tables Vol C Tables 4.2.6.8 and 6.1.1.4'
N N 0.0061 0.0033 'International Tables Vol C Tables 4.2.6.8 and 6.1.1.4'
O O 0.0106 0.0060 'International Tables Vol C Tables 4.2.6.8 and 6.1.1.4'

loop_
_geom_angle_atom_site_label_1
_geom_angle_atom_site_label_2
_geom_angle_atom_site_label_3
_geom_angle
C5 O3 C6 115.63(19)
C4 N1 C1 110.93(19)
C4 N1 H1 123.9
C1 N1 H1 125.1
N1 C1 C2 107.88(18)
N1 C1 C5 116.9(2)
C2 C1 C5 135.2(2)
C1 C2 C3 106.28(19)
C1 C2 C8 124.8(2)
C3 C2 C8 128.9(2)
C4 C3 C2 107.36(19)
C4 C3 C9 122.8(2)
C2 C3 C9 129.8(2)
N1 C4 C3 107.54(19)
N1 C4 C11 119.5(2)
C3 C4 C11 132.9(2)
O2 C5 O3 122.4(2)
O2 C5 C1 122.6(2)
O3 C5 C1 115.0(2)
O3 C6 C7 107.2(2)
O3 C6 H6A 110.3
C7 C6 H6A 110.3
O3 C6 H6B 110.3
C7 C6 H6B 110.3
H6A C6 H6B 108.5
C6 C7 H7A 109.5
C6 C7 H7B 109.5
H7A C7 H7B 109.5
C6 C7 H7C 109.5
H7A C7 H7C 109.5
H7B C7 H7C 109.5
C2 C8 H8A 109.5
C2 C8 H8B 109.5
H8A C8 H8B 109.5
C2 C8 H8C 109.5
H8A C8 H8C 109.5
H8B C8 H8C 109.5
O1 C9 C3 120.6(3)
O1 C9 C10 118.6(3)
C3 C9 C10 120.9(2)
C9 C10 H10A 109.5
C9 C10 H10B 109.5
H10A C10 H10B 109.5
C9 C10 H10C 109.5
H10A C10 H10C 109.5
H10B C10 H10C 109.5
C4 C11 H11A 109.5
C4 C11 H11B 109.5
H11A C11 H11B 109.5
C4 C11 H11C 109.5
H11A C11 H11C 109.5
H11B C11 H11C 109.5

loop_
_geom_bond_atom_site_label_1
_geom_bond_atom_site_label_2
_geom_bond_distance
O1 C9 1.214(3)
O2 C5 1.209(3)
O3 C5 1.319(2)
O3 C6 1.453(3)
N1 C4 1.332(3)
N1 C1 1.370(3)
N1 H1 0.8696
C1 C2 1.380(3)
C1 C5 1.447(3)
C2 C3 1.423(3)
C2 C8 1.502(3)
C3 C4 1.395(3)
C3 C9 1.459(3)
C4 C11 1.487(3)
C6 C7 1.490(3)
C6 H6A 0.9700
C6 H6B 0.9700
C7 H7A 0.9600
C7 H7B 0.9600
C7 H7C 0.9600
C8 H8A 0.9600
C8 H8B 0.9600
C8 H8C 0.9600
C9 C10 1.487(4)
C10 H10A 0.9600
C10 H10B 0.9600
C10 H10C 0.9600
C11 H11A 0.9600
C11 H11B 0.9600
C11 H11C 0.9600

loop_
_geom_hbond_atom_site_label_D
_geom_hbond_atom_site_label_H
_geom_hbond_atom_site_label_A
_geom_hbond_distance_DH
_geom_hbond_distance_HA
_geom_hbond_distance_DA
_geom_hbond_angle_DHA
_geom_hbond_site_symmetry_A
N1 H1 O2 0.87 1.99 2.852(3) 171.0 3_767
